data_2230018
loop_
_publ_author_name
'Yin, Xin'

_publ_section_title
;
 Aquabis(3-fluorobenzoato-\k<i>O</i>)(1,10-phenanthroline-\k^2^<i>N</i>,<i>N</i>')copper(II)
;
_journal_coeditor_code HG5016
_journal_issue 5
_journal_name_full 'Acta Crystallographica Section E'
_journal_page_first m564
_journal_page_last m565
_journal_paper_doi 10.1107/S1600536811012220
_journal_volume 67
_journal_year 2011
_chemical_formula_iupac '[Cu (C7 H4 F O2)2 (C12 H8 N2) (H2 O)]'
_chemical_formula_moiety 'C26 H18 Cu F2 N2 O5'
_chemical_formula_sum 'C26 H18 Cu F2 N2 O5'
_chemical_formula_weight 539.96
_chemical_name_systematic
;
Aquabis(3-fluorobenzoato-\k<i>O/</i>)(1,10-phenanthroline-
\k^2^<i>N/</i>,<i>N/</i>')copper(II)
;
_space_group_IT_number 2
_symmetry_cell_setting triclinic
_symmetry_space_group_name_Hall '-P 1'
_symmetry_space_group_name_H-M 'P -1'
_atom_sites_solution_hydrogens geom
_atom_sites_solution_primary direct
_atom_sites_solution_secondary difmap
_audit_creation_method SHELXL-97
_cell_angle_alpha 73.2080(10)
_cell_angle_beta 70.0820(10)
_cell_angle_gamma 86.2930(10)
_cell_formula_units_Z 2
_cell_length_a 9.9914(8)
_cell_length_b 10.7258(9)
_cell_length_c 11.6166(10)
_cell_measurement_reflns_used 2269
_cell_measurement_temperature 295(2)
_cell_measurement_theta_max 23.87
_cell_measurement_theta_min 2.35
_cell_volume 1119.74(16)
_computing_cell_refinement 'SAINT-Plus (Bruker, 2003)'
_computing_data_collection 'SMART (Bruker, 2001)'
_computing_data_reduction 'SAINT-Plus (Bruker, 2003)'
_computing_molecular_graphics 'SHELXTL (Sheldrick, 2008)'
_computing_publication_material 'SHELXTL (Sheldrick, 2008)'
_computing_structure_refinement 'SHELXTL (Sheldrick, 2008)'
_computing_structure_solution 'SHELXTL (Sheldrick, 2008)'
_diffrn_ambient_temperature 295(2)
_diffrn_measured_fraction_theta_full 0.987
_diffrn_measured_fraction_theta_max 0.987
_diffrn_measurement_device_type 'Bruker APEXII CCD'
_diffrn_measurement_method '\f and \w scans'
_diffrn_radiation_monochromator graphite
_diffrn_radiation_source 'fine-focus sealed tube'
_diffrn_radiation_type MoK\a
_diffrn_radiation_wavelength 0.71073
_diffrn_reflns_av_R_equivalents 0.0576
_diffrn_reflns_av_sigmaI/netI 0.0711
_diffrn_reflns_limit_h_max 10
_diffrn_reflns_limit_h_min -11
_diffrn_reflns_limit_k_max 12
_diffrn_reflns_limit_k_min -12
_diffrn_reflns_limit_l_max 9
_diffrn_reflns_limit_l_min -13
_diffrn_reflns_number 5876
_diffrn_reflns_theta_full 25.20
_diffrn_reflns_theta_max 25.20
_diffrn_reflns_theta_min 1.94
_diffrn_standards_number 0
_exptl_absorpt_coefficient_mu 1.035
_exptl_absorpt_correction_T_max 0.8602
_exptl_absorpt_correction_T_min 0.7819
_exptl_absorpt_correction_type multi-scan
_exptl_absorpt_process_details '(SADABS; Sheldrick, 2003)'
_exptl_crystal_colour blue
_exptl_crystal_density_diffrn 1.602
_exptl_crystal_density_method 'not measured'
_exptl_crystal_description block
_exptl_crystal_F_000 550
_exptl_crystal_size_max 0.25
_exptl_crystal_size_mid 0.20
_exptl_crystal_size_min 0.15
_refine_diff_density_max 0.994
_refine_diff_density_min -0.472
_refine_ls_extinction_method none
_refine_ls_goodness_of_fit_ref 1.026
_refine_ls_hydrogen_treatment constr
_refine_ls_matrix_type full
_refine_ls_number_parameters 325
_refine_ls_number_reflns 3972
_refine_ls_number_restraints 0
_refine_ls_restrained_S_all 1.026
_refine_ls_R_factor_all 0.0628
_refine_ls_R_factor_gt 0.0459
_refine_ls_shift/su_max 0.000
_refine_ls_shift/su_mean 0.000
_refine_ls_structure_factor_coef Fsqd
_refine_ls_weighting_details 'calc w=1/[\s^2^(Fo^2^)+(0.0675P)^2^] where P=(Fo^2^+2Fc^2^)/3'
_refine_ls_weighting_scheme calc
_refine_ls_wR_factor_gt 0.1237
_refine_ls_wR_factor_ref 0.1316
_reflns_number_gt 2924
_reflns_number_total 3972
_reflns_threshold_expression I>2\s(I)
_cod_data_source_file hg5016.cif
_cod_data_source_block I
_cod_database_code 2230018
_cod_database_fobs_code 2230018

loop_
_symmetry_equiv_pos_as_xyz
'x, y, z'
'-x, -y, -z'

loop_
_atom_site_type_symbol
_atom_site_label
_atom_site_fract_x
_atom_site_fract_y
_atom_site_fract_z
_atom_site_U_iso_or_equiv
_atom_site_adp_type
_atom_site_calc_flag
_atom_site_refinement_flags
_atom_site_occupancy
_atom_site_disorder_assembly
_atom_site_disorder_group
C C1 -0.1039(5) 0.3825(4) 0.2313(4) 0.0699(13) Uani d . 1 . .
H H1 -0.1100 0.2939 0.2400 0.084 Uiso calc R 1 . .
C C2 -0.2204(5) 0.4403(6) 0.2961(5) 0.0823(15) Uani d . 1 . .
H H2 -0.3030 0.3900 0.3478 0.099 Uiso calc R 1 . .
C C3 -0.2174(5) 0.5693(5) 0.2861(4) 0.0766(14) Uani d . 1 . .
H H3 -0.2971 0.6075 0.3301 0.092 Uiso calc R 1 . .
C C4 -0.0929(4) 0.6439(4) 0.2089(4) 0.0575(10) Uani d . 1 . .
C C5 -0.0752(5) 0.7814(5) 0.1881(4) 0.0686(12) Uani d . 1 . .
H H5 -0.1507 0.8262 0.2288 0.082 Uiso calc R 1 . .
C C6 0.0486(5) 0.8471(4) 0.1106(4) 0.0610(11) Uani d . 1 . .
H H6 0.0569 0.9360 0.0995 0.073 Uiso calc R 1 . .
C C7 0.1661(4) 0.7829(3) 0.0457(4) 0.0460(9) Uani d . 1 . .
C C8 0.2980(4) 0.8451(3) -0.0358(4) 0.0503(9) Uani d . 1 . .
H H8 0.3121 0.9341 -0.0512 0.060 Uiso calc R 1 . .
C C9 0.4045(4) 0.7747(3) -0.0918(3) 0.0487(9) Uani d . 1 . .
H H9 0.4912 0.8159 -0.1471 0.058 Uiso calc R 1 . .
C C10 0.3850(4) 0.6403(3) -0.0670(3) 0.0423(8) Uani d . 1 . .
H H10 0.4601 0.5931 -0.1045 0.051 Uiso calc R 1 . .
C C11 0.1545(4) 0.6493(3) 0.0640(3) 0.0400(8) Uani d . 1 . .
C C12 0.0226(4) 0.5790(4) 0.1455(3) 0.0456(9) Uani d . 1 . .
C C13 0.2143(4) 0.2156(3) 0.3195(3) 0.0470(9) Uani d . 1 . .
C C14 0.2732(4) 0.1690(3) 0.4278(3) 0.0432(8) Uani d . 1 . .
C C15 0.2137(4) 0.0593(4) 0.5261(3) 0.0516(9) Uani d . 1 . .
H H15 0.1346 0.0157 0.5289 0.062 Uiso calc R 1 . .
C C16 0.2740(5) 0.0158(4) 0.6198(4) 0.0584(11) Uani d . 1 . .
C C17 0.3895(4) 0.0746(4) 0.6215(4) 0.0569(10) Uani d . 1 . .
H H17 0.4276 0.0405 0.6864 0.068 Uiso calc R 1 . .
C C18 0.4494(5) 0.1861(4) 0.5246(4) 0.0603(11) Uani d . 1 . .
H H18 0.5270 0.2299 0.5241 0.072 Uiso calc R 1 . .
C C19 0.3909(4) 0.2315(4) 0.4279(4) 0.0538(10) Uani d . 1 . .
H H19 0.4316 0.3056 0.3615 0.065 Uiso calc R 1 . .
C C20 0.4248(4) 0.2594(3) -0.1064(4) 0.0503(9) Uani d . 1 . .
C C21 0.5686(4) 0.2694(4) -0.2072(4) 0.0514(10) Uani d . 1 . .
C C22 0.6404(5) 0.3875(4) -0.2736(4) 0.0632(11) Uani d . 1 . .
H H22 0.6000 0.4637 -0.2567 0.076 Uiso calc R 1 . .
C C23 0.7713(5) 0.3922(5) -0.3647(4) 0.0757(14) Uani d . 1 . .
C C24 0.8378(6) 0.2835(5) -0.3942(5) 0.0802(14) Uani d . 1 . .
H H24 0.9261 0.2901 -0.4580 0.096 Uiso calc R 1 . .
C C25 0.7682(6) 0.1643(5) -0.3252(5) 0.0765(14) Uani d . 1 . .
H H25 0.8108 0.0883 -0.3406 0.092 Uiso calc R 1 . .
C C26 0.6352(5) 0.1575(4) -0.2331(4) 0.0640(12) Uani d . 1 . .
H H26 0.5893 0.0765 -0.1876 0.077 Uiso calc R 1 . .
Cu Cu1 0.20778(5) 0.38751(4) 0.05953(4) 0.04433(19) Uani d . 1 . .
F F1 0.2173(4) -0.0908(3) 0.7161(3) 0.1306(14) Uani d . 1 . .
F F3 0.8389(4) 0.5091(3) -0.4302(3) 0.1242(13) Uani d . 1 . .
N N1 0.2605(3) 0.5780(3) 0.0096(3) 0.0395(7) Uani d . 1 . .
N N2 0.0190(3) 0.4496(3) 0.1555(3) 0.0498(8) Uani d . 1 . .
O O1 0.1097(3) 0.1514(3) 0.3257(3) 0.0654(8) Uani d . 1 . .
O O2 0.2767(3) 0.3139(2) 0.2280(2) 0.0486(6) Uani d . 1 . .
O O3 0.3809(3) 0.3625(2) -0.0732(2) 0.0494(6) Uani d . 1 . .
O O4 0.3565(3) 0.1534(3) -0.0605(3) 0.0765(9) Uani d . 1 . .
O O1W 0.1185(3) 0.2161(2) 0.0909(3) 0.0591(7) Uani d . 1 . .
H H1W 0.1159 0.1795 0.1675 0.089 Uiso d R 1 . .
H H2W 0.1895 0.1784 0.0524 0.089 Uiso d R 1 . .

loop_
_atom_site_aniso_label
_atom_site_aniso_U_11
_atom_site_aniso_U_22
_atom_site_aniso_U_33
_atom_site_aniso_U_12
_atom_site_aniso_U_13
_atom_site_aniso_U_23
C1 0.053(3) 0.068(3) 0.073(3) -0.016(2) -0.019(2) 0.006(2)
C2 0.044(3) 0.104(4) 0.071(3) -0.013(3) -0.004(2) 0.001(3)
C3 0.048(3) 0.104(4) 0.062(3) 0.004(3) -0.005(2) -0.015(3)
C4 0.045(2) 0.076(3) 0.052(2) 0.007(2) -0.017(2) -0.020(2)
C5 0.065(3) 0.079(3) 0.077(3) 0.022(2) -0.028(3) -0.043(3)
C6 0.070(3) 0.055(2) 0.074(3) 0.018(2) -0.035(2) -0.033(2)
C7 0.059(2) 0.0390(19) 0.050(2) 0.0075(17) -0.0283(19) -0.0163(17)
C8 0.069(3) 0.0305(18) 0.055(2) -0.0027(18) -0.028(2) -0.0089(17)
C9 0.054(2) 0.0401(19) 0.047(2) -0.0096(17) -0.0141(18) -0.0052(17)
C10 0.048(2) 0.0339(18) 0.042(2) -0.0013(15) -0.0135(17) -0.0069(15)
C11 0.042(2) 0.0411(19) 0.0388(19) 0.0018(15) -0.0186(16) -0.0084(16)
C12 0.043(2) 0.051(2) 0.041(2) 0.0009(17) -0.0171(17) -0.0057(17)
C13 0.052(2) 0.040(2) 0.046(2) 0.0026(17) -0.0149(18) -0.0108(18)
C14 0.050(2) 0.0377(18) 0.0373(19) 0.0029(16) -0.0101(16) -0.0094(15)
C15 0.062(3) 0.047(2) 0.044(2) -0.0095(18) -0.0163(19) -0.0093(18)
C16 0.080(3) 0.045(2) 0.040(2) -0.009(2) -0.020(2) 0.0035(18)
C17 0.068(3) 0.057(2) 0.046(2) 0.001(2) -0.025(2) -0.0077(19)
C18 0.067(3) 0.059(2) 0.049(2) -0.002(2) -0.020(2) -0.007(2)
C19 0.059(2) 0.047(2) 0.046(2) -0.0093(18) -0.0140(19) -0.0020(18)
C20 0.062(3) 0.042(2) 0.057(2) 0.0039(18) -0.032(2) -0.0160(19)
C21 0.068(3) 0.044(2) 0.055(2) 0.0104(19) -0.030(2) -0.0217(19)
C22 0.077(3) 0.055(2) 0.054(3) 0.012(2) -0.015(2) -0.021(2)
C23 0.080(3) 0.069(3) 0.062(3) 0.005(3) -0.007(3) -0.016(3)
C24 0.084(4) 0.096(4) 0.066(3) 0.024(3) -0.024(3) -0.038(3)
C25 0.092(4) 0.075(3) 0.085(4) 0.027(3) -0.041(3) -0.049(3)
C26 0.079(3) 0.055(2) 0.077(3) 0.011(2) -0.039(3) -0.034(2)
Cu1 0.0507(3) 0.0328(3) 0.0478(3) -0.00640(18) -0.0178(2) -0.00571(19)
F1 0.169(3) 0.110(2) 0.103(2) -0.072(2) -0.081(2) 0.043(2)
F3 0.113(3) 0.091(2) 0.110(3) -0.0060(19) 0.029(2) -0.018(2)
N1 0.0405(16) 0.0362(15) 0.0383(16) -0.0007(13) -0.0112(13) -0.0076(13)
N2 0.0462(19) 0.0481(18) 0.0471(18) -0.0098(14) -0.0152(15) 0.0005(14)
O1 0.0704(19) 0.0583(16) 0.0621(18) -0.0245(14) -0.0326(16) 0.0093(14)
O2 0.0559(16) 0.0416(13) 0.0425(14) -0.0088(11) -0.0175(12) 0.0004(12)
O3 0.0595(16) 0.0316(12) 0.0563(16) 0.0019(11) -0.0172(13) -0.0142(12)
O4 0.076(2) 0.0439(15) 0.110(3) -0.0078(15) -0.0196(18) -0.0350(17)
O1W 0.0714(19) 0.0472(14) 0.0597(17) -0.0153(13) -0.0244(15) -0.0100(13)

loop_
_atom_type_symbol
_atom_type_description
_atom_type_scat_dispersion_real
_atom_type_scat_dispersion_imag
_atom_type_scat_source
C C 0.0033 0.0016 'International Tables Vol C Tables 4.2.6.8 and 6.1.1.4'
H H 0.0000 0.0000 'International Tables Vol C Tables 4.2.6.8 and 6.1.1.4'
Cu Cu 0.3201 1.2651 'International Tables Vol C Tables 4.2.6.8 and 6.1.1.4'
F F 0.0171 0.0103 'International Tables Vol C Tables 4.2.6.8 and 6.1.1.4'
N N 0.0061 0.0033 'International Tables Vol C Tables 4.2.6.8 and 6.1.1.4'
O O 0.0106 0.0060 'International Tables Vol C Tables 4.2.6.8 and 6.1.1.4'

loop_
_geom_angle_atom_site_label_1
_geom_angle_atom_site_label_2
_geom_angle_atom_site_label_3
_geom_angle_site_symmetry_1
_geom_angle_site_symmetry_3
_geom_angle
_geom_angle_publ_flag
N2 C1 C2 . . 122.3(4) ?
N2 C1 H1 . . 118.9 ?
C2 C1 H1 . . 118.9 ?
C3 C2 C1 . . 121.2(4) ?
C3 C2 H2 . . 119.4 ?
C1 C2 H2 . . 119.4 ?
C2 C3 C4 . . 119.0(4) ?
C2 C3 H3 . . 120.5 ?
C4 C3 H3 . . 120.5 ?
C3 C4 C12 . . 117.0(4) ?
C3 C4 C5 . . 125.0(4) ?
C12 C4 C5 . . 118.0(4) ?
C6 C5 C4 . . 121.5(4) ?
C6 C5 H5 . . 119.3 ?
C4 C5 H5 . . 119.3 ?
C5 C6 C7 . . 121.2(4) ?
C5 C6 H6 . . 119.4 ?
C7 C6 H6 . . 119.4 ?
C11 C7 C8 . . 116.4(3) ?
C11 C7 C6 . . 119.4(4) ?
C8 C7 C6 . . 124.2(4) ?
C9 C8 C7 . . 119.7(3) ?
C9 C8 H8 . . 120.2 ?
C7 C8 H8 . . 120.2 ?
C8 C9 C10 . . 120.4(3) ?
C8 C9 H9 . . 119.8 ?
C10 C9 H9 . . 119.8 ?
N1 C10 C9 . . 121.5(3) ?
N1 C10 H10 . . 119.2 ?
C9 C10 H10 . . 119.2 ?
N1 C11 C7 . . 124.4(3) ?
N1 C11 C12 . . 115.9(3) ?
C7 C11 C12 . . 119.7(3) ?
N2 C12 C4 . . 123.9(3) ?
N2 C12 C11 . . 115.9(3) ?
C4 C12 C11 . . 120.2(4) ?
O1 C13 O2 . . 125.3(3) ?
O1 C13 C14 . . 117.2(3) ?
O2 C13 C14 . . 117.5(3) ?
C15 C14 C19 . . 118.9(4) ?
C15 C14 C13 . . 119.7(3) ?
C19 C14 C13 . . 121.4(3) ?
C16 C15 C14 . . 118.3(4) ?
C16 C15 H15 . . 120.8 ?
C14 C15 H15 . . 120.8 ?
F1 C16 C17 . . 117.1(4) ?
F1 C16 C15 . . 119.0(4) ?
C17 C16 C15 . . 123.9(4) ?
C16 C17 C18 . . 118.6(4) ?
C16 C17 H17 . . 120.7 ?
C18 C17 H17 . . 120.7 ?
C17 C18 C19 . . 118.6(4) ?
C17 C18 H18 . . 120.7 ?
C19 C18 H18 . . 120.7 ?
C18 C19 C14 . . 121.7(3) ?
C18 C19 H19 . . 119.1 ?
C14 C19 H19 . . 119.1 ?
O4 C20 O3 . . 124.3(4) ?
O4 C20 C21 . . 118.9(3) ?
O3 C20 C21 . . 116.8(3) ?
C22 C21 C26 . . 118.1(4) ?
C22 C21 C20 . . 121.5(3) ?
C26 C21 C20 . . 120.4(4) ?
C23 C22 C21 . . 119.6(4) ?
C23 C22 H22 . . 120.2 ?
C21 C22 H22 . . 120.2 ?
F3 C23 C22 . . 118.7(4) ?
F3 C23 C24 . . 118.0(4) ?
C22 C23 C24 . . 123.4(5) ?
C23 C24 C25 . . 117.3(5) ?
C23 C24 H24 . . 121.3 ?
C25 C24 H24 . . 121.3 ?
C24 C25 C26 . . 120.2(4) ?
C24 C25 H25 . . 119.9 ?
C26 C25 H25 . . 119.9 ?
C25 C26 C21 . . 121.4(4) ?
C25 C26 H26 . . 119.3 ?
C21 C26 H26 . . 119.3 ?
O3 Cu1 O1W . . 94.85(10) ?
O3 Cu1 N1 . . 90.11(10) ?
O1W Cu1 N1 . . 165.91(11) ?
O3 Cu1 N2 . . 164.15(11) ?
O1W Cu1 N2 . . 90.67(12) ?
N1 Cu1 N2 . . 81.29(11) ?
O3 Cu1 O2 . . 99.65(10) ?
O1W Cu1 O2 . . 91.54(10) ?
N1 Cu1 O2 . . 100.63(10) ?
N2 Cu1 O2 . . 95.04(11) ?
C10 N1 C11 . . 117.6(3) ?
C10 N1 Cu1 . . 128.7(2) ?
C11 N1 Cu1 . . 113.7(2) ?
C1 N2 C12 . . 116.6(4) ?
C1 N2 Cu1 . . 130.3(3) ?
C12 N2 Cu1 . . 113.0(2) ?
C13 O2 Cu1 . . 121.4(2) ?
C20 O3 Cu1 . . 129.5(2) ?
Cu1 O1W H1W . . 100.5 ?
Cu1 O1W H2W . . 100.5 ?
H1W O1W H2W . . 98.7 ?

loop_
_geom_bond_atom_site_label_1
_geom_bond_atom_site_label_2
_geom_bond_site_symmetry_2
_geom_bond_distance
_geom_bond_publ_flag
C1 N2 . 1.347(5) ?
C1 C2 . 1.374(6) ?
C1 H1 . 0.9300 ?
C2 C3 . 1.357(7) ?
C2 H2 . 0.9300 ?
C3 C4 . 1.395(6) ?
C3 H3 . 0.9300 ?
C4 C12 . 1.404(5) ?
C4 C5 . 1.437(6) ?
C5 C6 . 1.350(6) ?
C5 H5 . 0.9300 ?
C6 C7 . 1.419(5) ?
C6 H6 . 0.9300 ?
C7 C11 . 1.393(5) ?
C7 C8 . 1.407(5) ?
C8 C9 . 1.354(5) ?
C8 H8 . 0.9300 ?
C9 C10 . 1.398(5) ?
C9 H9 . 0.9300 ?
C10 N1 . 1.340(4) ?
C10 H10 . 0.9300 ?
C11 N1 . 1.351(4) ?
C11 C12 . 1.438(5) ?
C12 N2 . 1.360(5) ?
C13 O1 . 1.259(4) ?
C13 O2 . 1.272(4) ?
C13 C14 . 1.510(5) ?
C14 C15 . 1.376(5) ?
C14 C19 . 1.392(5) ?
C15 C16 . 1.373(5) ?
C15 H15 . 0.9300 ?
C16 F1 . 1.338(4) ?
C16 C17 . 1.359(6) ?
C17 C18 . 1.383(5) ?
C17 H17 . 0.9300 ?
C18 C19 . 1.391(5) ?
C18 H18 . 0.9300 ?
C19 H19 . 0.9300 ?
C20 O4 . 1.243(4) ?
C20 O3 . 1.277(4) ?
C20 C21 . 1.500(5) ?
C21 C22 . 1.375(5) ?
C21 C26 . 1.394(5) ?
C22 C23 . 1.367(6) ?
C22 H22 . 0.9300 ?
C23 F3 . 1.347(5) ?
C23 C24 . 1.376(6) ?
C24 C25 . 1.379(7) ?
C24 H24 . 0.9300 ?
C25 C26 . 1.384(6) ?
C25 H25 . 0.9300 ?
C26 H26 . 0.9300 ?
Cu1 O3 . 1.950(2) ?
Cu1 O1W . 1.978(2) ?
Cu1 N1 . 2.008(3) ?
Cu1 N2 . 2.019(3) ?
Cu1 O2 . 2.210(2) ?
O1W H1W . 0.8545 ?
O1W H2W . 0.8462 ?

loop_
_geom_hbond_atom_site_label_D
_geom_hbond_atom_site_label_H
_geom_hbond_atom_site_label_A
_geom_hbond_site_symmetry_A
_geom_hbond_distance_DH
_geom_hbond_distance_HA
_geom_hbond_distance_DA
_geom_hbond_angle_DHA
O1W H1W O1 . 0.85 1.75 2.585(4) 163
O1W H2W O4 . 0.85 1.80 2.612(4) 161
C10 H10 O3 . 0.93 2.53 3.005(4) 112
C1 H1 F1 2_556 0.93 2.33 3.213(6) 158.0
C8 H8 O4 1_565 0.93 2.39 3.309(4) 171.1

loop_
_geom_torsion_atom_site_label_1
_geom_torsion_atom_site_label_2
_geom_torsion_atom_site_label_3
_geom_torsion_atom_site_label_4
_geom_torsion_site_symmetry_1
_geom_torsion_site_symmetry_2
_geom_torsion_site_symmetry_3
_geom_torsion_site_symmetry_4
_geom_torsion
_geom_torsion_publ_flag
N2 C1 C2 C3 . . . . 0.4(8) ?
C1 C2 C3 C4 . . . . -0.3(8) ?
C2 C3 C4 C12 . . . . 0.2(7) ?
C2 C3 C4 C5 . . . . 179.1(5) ?
C3 C4 C5 C6 . . . . -179.3(4) ?
C12 C4 C5 C6 . . . . -0.4(6) ?
C4 C5 C6 C7 . . . . 0.4(7) ?
C5 C6 C7 C11 . . . . -1.1(6) ?
C5 C6 C7 C8 . . . . -179.7(4) ?
C11 C7 C8 C9 . . . . 0.3(5) ?
C6 C7 C8 C9 . . . . 179.0(4) ?
C7 C8 C9 C10 . . . . -1.3(6) ?
C8 C9 C10 N1 . . . . 1.7(6) ?
C8 C7 C11 N1 . . . . 0.4(5) ?
C6 C7 C11 N1 . . . . -178.4(3) ?
C8 C7 C11 C12 . . . . -179.6(3) ?
C6 C7 C11 C12 . . . . 1.7(5) ?
C3 C4 C12 N2 . . . . 0.0(6) ?
C5 C4 C12 N2 . . . . -179.0(4) ?
C3 C4 C12 C11 . . . . 179.9(4) ?
C5 C4 C12 C11 . . . . 0.9(6) ?
N1 C11 C12 N2 . . . . -1.7(5) ?
C7 C11 C12 N2 . . . . 178.3(3) ?
N1 C11 C12 C4 . . . . 178.4(3) ?
C7 C11 C12 C4 . . . . -1.6(5) ?
O1 C13 C14 C15 . . . . 1.1(5) ?
O2 C13 C14 C15 . . . . -176.9(3) ?
O1 C13 C14 C19 . . . . 178.3(4) ?
O2 C13 C14 C19 . . . . 0.3(5) ?
C19 C14 C15 C16 . . . . -0.4(5) ?
C13 C14 C15 C16 . . . . 176.9(3) ?
C14 C15 C16 F1 . . . . -180.0(4) ?
C14 C15 C16 C17 . . . . -0.1(6) ?
F1 C16 C17 C18 . . . . -179.0(4) ?
C15 C16 C17 C18 . . . . 1.1(7) ?
C16 C17 C18 C19 . . . . -1.6(6) ?
C17 C18 C19 C14 . . . . 1.1(6) ?
C15 C14 C19 C18 . . . . -0.1(6) ?
C13 C14 C19 C18 . . . . -177.4(3) ?
O4 C20 C21 C22 . . . . 171.0(4) ?
O3 C20 C21 C22 . . . . -9.2(5) ?
O4 C20 C21 C26 . . . . -11.0(6) ?
O3 C20 C21 C26 . . . . 168.8(3) ?
C26 C21 C22 C23 . . . . 1.9(6) ?
C20 C21 C22 C23 . . . . 179.9(4) ?
C21 C22 C23 F3 . . . . 179.0(4) ?
C21 C22 C23 C24 . . . . -0.5(8) ?
F3 C23 C24 C25 . . . . 179.2(5) ?
C22 C23 C24 C25 . . . . -1.4(8) ?
C23 C24 C25 C26 . . . . 1.8(7) ?
C24 C25 C26 C21 . . . . -0.3(7) ?
C22 C21 C26 C25 . . . . -1.6(6) ?
C20 C21 C26 C25 . . . . -179.6(4) ?
C9 C10 N1 C11 . . . . -1.0(5) ?
C9 C10 N1 Cu1 . . . . -179.8(3) ?
C7 C11 N1 C10 . . . . -0.1(5) ?
C12 C11 N1 C10 . . . . 179.9(3) ?
C7 C11 N1 Cu1 . . . . 178.9(3) ?
C12 C11 N1 Cu1 . . . . -1.1(4) ?
O3 Cu1 N1 C10 . . . . -12.2(3) ?
O1W Cu1 N1 C10 . . . . -123.0(5) ?
N2 Cu1 N1 C10 . . . . -178.9(3) ?
O2 Cu1 N1 C10 . . . . 87.6(3) ?
O3 Cu1 N1 C11 . . . . 168.9(2) ?
O1W Cu1 N1 C11 . . . . 58.1(5) ?
N2 Cu1 N1 C11 . . . . 2.3(2) ?
O2 Cu1 N1 C11 . . . . -91.2(2) ?
C2 C1 N2 C12 . . . . -0.2(6) ?
C2 C1 N2 Cu1 . . . . 175.7(3) ?
C4 C12 N2 C1 . . . . 0.0(5) ?
C11 C12 N2 C1 . . . . -179.9(3) ?
C4 C12 N2 Cu1 . . . . -176.5(3) ?
C11 C12 N2 Cu1 . . . . 3.5(4) ?
O3 Cu1 N2 C1 . . . . 123.0(4) ?
O1W Cu1 N2 C1 . . . . 12.5(4) ?
N1 Cu1 N2 C1 . . . . -179.2(4) ?
O2 Cu1 N2 C1 . . . . -79.1(4) ?
O3 Cu1 N2 C12 . . . . -61.0(5) ?
O1W Cu1 N2 C12 . . . . -171.6(3) ?
N1 Cu1 N2 C12 . . . . -3.2(2) ?
O2 Cu1 N2 C12 . . . . 96.8(2) ?
O1 C13 O2 Cu1 . . . . -0.4(5) ?
C14 C13 O2 Cu1 . . . . 177.4(2) ?
O3 Cu1 O2 C13 . . . . -118.2(3) ?
O1W Cu1 O2 C13 . . . . -23.0(3) ?
N1 Cu1 O2 C13 . . . . 149.9(3) ?
N2 Cu1 O2 C13 . . . . 67.8(3) ?
O4 C20 O3 Cu1 . . . . 3.8(6) ?
C21 C20 O3 Cu1 . . . . -176.0(2) ?
O1W Cu1 O3 C20 . . . . -10.8(3) ?
N1 Cu1 O3 C20 . . . . -177.6(3) ?
N2 Cu1 O3 C20 . . . . -120.8(4) ?
O2 Cu1 O3 C20 . . . . 81.6(3) ?
